data_4350742
loop_
_publ_author_name
'Zhang, Yi'
'Ye, Heng-Yun'
'Zhang, Wen'
'Xiong, Ren-Gen'

_publ_section_title
;
 Room-temperature ABX3-typed molecular ferroelectric: [C5H9--NH3][CdCl3]
;
_journal_issue 1
_journal_name_full 'Inorganic Chemistry Frontiers'
_journal_page_first 118
_journal_paper_doi 10.1039/c3qi00058c
_journal_volume 1
_journal_year 2014
_chemical_formula_moiety 'C5 H10 N, Cd Cl3, 2(H0.50), (H0.50)'
_chemical_formula_sum 'C5 H12 Cd Cl3 N'
_chemical_formula_weight 304.92
_space_group_IT_number 63
_space_group_name_Hall '-C 2c 2'
_space_group_name_H-M_alt 'C m c m'
_symmetry_cell_setting orthorhombic
_symmetry_space_group_name_Hall '-C 2c 2'
_symmetry_space_group_name_H-M 'C m c m'
_atom_sites_solution_hydrogens geom
_atom_sites_solution_primary direct
_atom_sites_solution_secondary difmap
_audit_creation_method SHELXL-97
_cell_angle_alpha 90.00
_cell_angle_beta 90.00
_cell_angle_gamma 90.00
_cell_formula_units_Z 4
_cell_length_a 7.537(6)
_cell_length_b 19.877(16)
_cell_length_c 6.662(5)
_cell_measurement_reflns_used 12903
_cell_measurement_temperature 333(2)
_cell_measurement_theta_max 27.45
_cell_measurement_theta_min 3.08
_cell_volume 998.1(14)
_computing_cell_refinement 'CrystalClear (Rigaku, 2005)'
_computing_data_collection 'CrystalClear (Rigaku, 2005)'
_computing_data_reduction 'CrystalClear (Rigaku, 2005)'
_computing_molecular_graphics 'DIAMOND (Brandenburg & Putz, 2005)'
_computing_publication_material 'PRPKAPPA (Ferguson, 1999)'
_computing_structure_refinement 'SHELXL-97 (Sheldrick, 2008)'
_computing_structure_solution 'SHELXS-97 (Sheldrick, 2008)'
_diffrn_ambient_temperature 333(2)
_diffrn_detector_area_resol_mean 13.6612
_diffrn_measured_fraction_theta_full 0.963
_diffrn_measured_fraction_theta_max 0.963
_diffrn_measurement_device_type 'Rigaku SCXmini diffractometer'
_diffrn_measurement_method 'omega scans'
_diffrn_radiation_monochromator graphite
_diffrn_radiation_source 'fine-focus sealed tube'
_diffrn_radiation_type MoK\a
_diffrn_radiation_wavelength 0.71073
_diffrn_reflns_av_R_equivalents 0.0201
_diffrn_reflns_av_sigmaI/netI 0.0202
_diffrn_reflns_limit_h_max 9
_diffrn_reflns_limit_h_min -9
_diffrn_reflns_limit_k_max 25
_diffrn_reflns_limit_k_min -11
_diffrn_reflns_limit_l_max 8
_diffrn_reflns_limit_l_min -7
_diffrn_reflns_number 1968
_diffrn_reflns_theta_full 27.46
_diffrn_reflns_theta_max 27.46
_diffrn_reflns_theta_min 3.68
_exptl_absorpt_coefficient_mu 2.925
_exptl_absorpt_correction_T_max 0.441
_exptl_absorpt_correction_T_min 0.363
_exptl_absorpt_correction_type multi-scan
_exptl_absorpt_process_details 'CrystalClear (Rigaku, 2005)'
_exptl_crystal_colour colorless
_exptl_crystal_density_diffrn 2.029
_exptl_crystal_density_method 'not measured'
_exptl_crystal_description block
_exptl_crystal_F_000 592
_exptl_crystal_size_max 0.36
_exptl_crystal_size_mid 0.32
_exptl_crystal_size_min 0.28
_refine_diff_density_max 0.500
_refine_diff_density_min -0.425
_refine_diff_density_rms 0.063
_refine_ls_extinction_method none
_refine_ls_goodness_of_fit_ref 1.078
_refine_ls_hydrogen_treatment mixed
_refine_ls_matrix_type full
_refine_ls_number_parameters 69
_refine_ls_number_reflns 666
_refine_ls_number_restraints 0
_refine_ls_restrained_S_all 1.078
_refine_ls_R_factor_all 0.0289
_refine_ls_R_factor_gt 0.0237
_refine_ls_shift/su_max 0.000
_refine_ls_shift/su_mean 0.000
_refine_ls_structure_factor_coef Fsqd
_refine_ls_weighting_details 'calc w=1/[\s^2^(Fo^2^)+(0.0351P)^2^+0.3135P] where P=(Fo^2^+2Fc^2^)/3'
_refine_ls_weighting_scheme calc
_refine_ls_wR_factor_gt 0.0571
_refine_ls_wR_factor_ref 0.0599
_reflns_number_gt 565
_reflns_number_total 666
_reflns_threshold_expression >2sigma(I)
_cod_data_source_file c3qi00058c.txt
_cod_data_source_block shelxl
_cod_depositor_comments
;
The following automatic conversions were performed:

data item '_symmetry_cell_setting' value 'Orthorhombic' was changed
to 'orthorhombic' in accordance with the
/home/saulius/struct/COD-crude-data/automatic-downloads/DataCite-retrospective/RSC/depositions/lib/dictionaries/cif_core.dic
dictionary named 'cif_core.dic' version 2.4.2 last updated on
2011-04-26.

Automatic conversion script
Id: cif_fix_values 6909 2019-04-08 15:41:33Z antanas 
;
_cod_original_cell_volume 998.1(13)
_cod_database_code 4350742

loop_
_symmetry_equiv_pos_as_xyz
'x, y, z'
'-x, -y, z+1/2'
'-x, y, -z+1/2'
'x, -y, -z'
'x+1/2, y+1/2, z'
'-x+1/2, -y+1/2, z+1/2'
'-x+1/2, y+1/2, -z+1/2'
'x+1/2, -y+1/2, -z'
'-x, -y, -z'
'x, y, -z-1/2'
'x, -y, z-1/2'
'-x, y, z'
'-x+1/2, -y+1/2, -z'
'x+1/2, y+1/2, -z-1/2'
'x+1/2, -y+1/2, z-1/2'
'-x+1/2, y+1/2, z'

loop_
_atom_site_label
_atom_site_type_symbol
_atom_site_fract_x
_atom_site_fract_y
_atom_site_fract_z
_atom_site_U_iso_or_equiv
_atom_site_adp_type
_atom_site_occupancy
_atom_site_symmetry_multiplicity
_atom_site_calc_flag
_atom_site_refinement_flags
Cd1 Cd 0.0000 0.0000 0.0000 0.04655(17) Uani 1 4 d S
Cl2 Cl 0.0000 -0.10125(6) -0.2500 0.0621(4) Uani 1 4 d S
Cl3 Cl -0.24049(11) 0.04971(5) -0.2500 0.0562(2) Uani 1 2 d S
N1 N -0.018(5) 0.4154(4) -0.1714(12) 0.084(6) Uani 0.25 1 d P
H1B H 0.0295 0.4362 -0.0641 0.126 Uiso 0.25 1 d PR
H1C H 0.0000 0.4382 -0.2835 0.126 Uiso 0.50 2 d SPR
H1D H -0.1368 0.4138 -0.1581 0.126 Uiso 0.25 1 d PR
C1 C 0.0521(11) 0.3464(5) -0.1859(16) 0.054(3) Uani 0.25 1 d P
H1A H 0.1732 0.3516 -0.2277 0.065 Uiso 0.25 1 d PR
C2 C 0.051(2) 0.2971(9) -0.069(3) 0.067(5) Uani 0.25 1 d P
H2A H 0.0000 0.3102 0.0547 0.081 Uiso 0.50 2 d SPR
H2B H 0.1705 0.2837 -0.0407 0.081 Uiso 0.25 1 d PR
C3 C -0.046(3) 0.2358(12) -0.182(4) 0.102(10) Uani 0.25 1 d P
H3A H -0.1615 0.2306 -0.1235 0.122 Uiso 0.25 1 d PR
H3B H 0.0000 0.1942 -0.1714 0.122 Uiso 0.50 2 d SPR
C4 C -0.064(8) 0.2569(14) -0.367(7) 0.26(4) Uani 0.25 1 d P
H4A H -0.1719 0.2395 -0.4223 0.307 Uiso 0.25 1 d PR
H4B H 0.0319 0.2359 -0.4388 0.307 Uiso 0.25 1 d PR
C5 C -0.033(9) 0.3223(10) -0.400(3) 0.19(2) Uani 0.25 1 d P
H5A H 0.0239 0.3315 -0.5202 0.224 Uiso 0.25 1 d PR
H5B H -0.1492 0.3418 -0.4079 0.224 Uiso 0.25 1 d PR

loop_
_atom_site_aniso_label
_atom_site_aniso_U_11
_atom_site_aniso_U_22
_atom_site_aniso_U_33
_atom_site_aniso_U_23
_atom_site_aniso_U_13
_atom_site_aniso_U_12
Cd1 0.0490(3) 0.0626(3) 0.0281(2) -0.00249(12) 0.000 0.000
Cl2 0.0999(11) 0.0438(6) 0.0427(6) 0.000 0.000 0.000
Cl3 0.0523(5) 0.0722(5) 0.0440(4) 0.000 0.000 0.0169(4)
N1 0.111(15) 0.055(4) 0.086(6) -0.016(3) 0.049(13) -0.011(8)
C1 0.042(5) 0.046(5) 0.073(10) -0.011(4) 0.008(4) -0.008(3)
C2 0.080(13) 0.059(11) 0.063(8) 0.020(9) -0.005(7) -0.001(6)
C3 0.088(19) 0.053(8) 0.17(3) 0.040(12) 0.008(13) 0.004(6)
C4 0.32(6) 0.10(2) 0.35(6) -0.08(3) -0.27(5) 0.03(3)
C5 0.43(6) 0.065(12) 0.070(12) -0.039(10) -0.11(3) 0.09(3)

loop_
_atom_type_symbol
_atom_type_description
_atom_type_scat_dispersion_real
_atom_type_scat_dispersion_imag
_atom_type_scat_source
C C 0.0033 0.0016 'International Tables Vol C Tables 4.2.6.8 and 6.1.1.4'
H H 0.0000 0.0000 'International Tables Vol C Tables 4.2.6.8 and 6.1.1.4'
N N 0.0061 0.0033 'International Tables Vol C Tables 4.2.6.8 and 6.1.1.4'
Cl Cl 0.1484 0.1585 'International Tables Vol C Tables 4.2.6.8 and 6.1.1.4'
Cd Cd -0.8075 1.2024 'International Tables Vol C Tables 4.2.6.8 and 6.1.1.4'

loop_
_geom_angle_atom_site_label_1
_geom_angle_atom_site_label_2
_geom_angle_atom_site_label_3
_geom_angle
_geom_angle_site_symmetry_1
_geom_angle_site_symmetry_3
Cl2 Cd1 Cl2 180.00(3) . 9
Cl2 Cd1 Cl3 83.49(5) . 3_554
Cl2 Cd1 Cl3 96.51(5) 9 3_554
Cl2 Cd1 Cl3 96.51(5) . 9
Cl2 Cd1 Cl3 83.49(5) 9 9
Cl3 Cd1 Cl3 93.79(6) 3_554 9
Cl2 Cd1 Cl3 96.51(5) . 11_556
Cl2 Cd1 Cl3 83.49(5) 9 11_556
Cl3 Cd1 Cl3 180.0 3_554 11_556
Cl3 Cd1 Cl3 86.21(6) 9 11_556
Cl2 Cd1 Cl3 83.49(5) . .
Cl2 Cd1 Cl3 96.51(5) 9 .
Cl3 Cd1 Cl3 86.21(6) 3_554 .
Cl3 Cd1 Cl3 180.0 9 .
Cl3 Cd1 Cl3 93.79(6) 11_556 .
Cl2 Cd1 Cd1 50.39(4) . 2_554
Cl2 Cd1 Cd1 129.61(3) 9 2_554
Cl3 Cd1 Cd1 51.11(3) 3_554 2_554
Cl3 Cd1 Cd1 128.90(3) 9 2_554
Cl3 Cd1 Cd1 128.90(3) 11_556 2_554
Cl3 Cd1 Cd1 51.11(3) . 2_554
Cl2 Cd1 Cd1 129.61(3) . 2
Cl2 Cd1 Cd1 50.39(4) 9 2
Cl3 Cd1 Cd1 128.90(3) 3_554 2
Cl3 Cd1 Cd1 51.10(3) 9 2
Cl3 Cd1 Cd1 51.10(3) 11_556 2
Cl3 Cd1 Cd1 128.90(3) . 2
Cd1 Cd1 Cd1 180.0 2_554 2
Cd1 Cl2 Cd1 79.22(7) 2_554 .
Cd1 Cl3 Cd1 77.79(6) . 2_554
N1 N1 N1 90.000(9) 12 10
N1 N1 N1 75(4) 12 3_554
N1 N1 N1 15(4) 10 3_554
N1 N1 C1 100.6(17) 12 12
N1 N1 C1 86.0(6) 10 12
N1 N1 C1 88.8(8) 3_554 12
N1 N1 C1 69.0(15) 12 .
N1 N1 C1 86.2(6) 10 .
N1 N1 C1 81.2(17) 3_554 .
C1 N1 C1 31.6(7) 12 .
N1 N1 C1 98.7(14) 12 3_554
N1 N1 C1 55.7(4) 10 3_554
N1 N1 C1 59.5(11) 3_554 3_554
C1 N1 C1 30.3(8) 12 3_554
C1 N1 C1 42.4(7) . 3_554
N1 N1 C1 72.4(13) 12 10
N1 N1 C1 57.1(5) 10 10
N1 N1 C1 53.0(10) 3_554 10
C1 N1 C1 41.4(7) 12 10
C1 N1 C1 29.2(8) . 10
C1 N1 C1 26.3(6) 3_554 10
N1 N1 C5 93(2) 12 10
N1 N1 C5 104.3(7) 10 10
N1 N1 C5 104.7(7) 3_554 10
C1 N1 C5 19.6(13) 12 10
C1 N1 C5 30.3(15) . 10
C1 N1 C5 49.1(9) 3_554 10
C1 N1 C5 52.7(9) 10 10
N1 N1 C5 79(2) 12 3_554
N1 N1 C5 104.0(7) 10 3_554
N1 N1 C5 100.7(17) 3_554 3_554
C1 N1 C5 28.5(15) 12 3_554
C1 N1 C5 20.1(14) . 3_554
C1 N1 C5 52.8(8) 3_554 3_554
C1 N1 C5 47.8(10) 10 3_554
C5 N1 C5 15(4) 10 3_554
C5 C1 C1 79(5) 3_554 12
C5 C1 C1 138.7(18) 3_554 10
C1 C1 C1 90.000(4) 12 10
C5 C1 C5 30(8) 3_554 10
C1 C1 C5 49(3) 12 10
C1 C1 C5 125(3) 10 10
C5 C1 C1 115(4) 3_554 3_554
C1 C1 C1 47.4(10) 12 3_554
C1 C1 C1 42.6(10) 10 3_554
C5 C1 C1 89(3) 10 3_554
C5 C1 C2 15(4) 3_554 .
C1 C1 C2 89.5(9) 12 .
C1 C1 C2 128.5(11) 10 .
C5 C1 C2 42(3) 10 .
C1 C1 C2 116.9(11) 3_554 .
C5 C1 N1 122(3) 3_554 12
C1 C1 N1 79.4(17) 12 12
C1 C1 N1 94.0(6) 10 12
C5 C1 N1 109(2) 10 12
C1 C1 N1 85.8(11) 3_554 12
C2 C1 N1 136.3(14) . 12
C5 C1 C2 23(4) 3_554 12
C1 C1 C2 58.3(6) 12 12
C1 C1 C2 122.0(9) 10 12
C5 C1 C2 12.9(19) 10 12
C1 C1 C2 91.9(10) 3_554 12
C2 C1 C2 31.3(13) . 12
N1 C1 C2 121.3(16) 12 12
C5 C1 N1 118(4) 3_554 .
C1 C1 N1 69.0(15) 12 .
C1 C1 N1 93.8(6) 10 .
C5 C1 N1 100(2) 10 .
C1 C1 N1 78.8(12) 3_554 .
C2 C1 N1 133.2(13) . .
N1 C1 N1 10(3) 12 .
C2 C1 N1 113.3(14) 12 .
C5 C1 C5 119(3) 3_554 12
C1 C1 C5 85(2) 12 12
C1 C1 C5 19.4(8) 10 12
C5 C1 C5 109.3(19) 10 12
C1 C1 C5 41(2) 3_554 12
C2 C1 C5 109.8(12) . 12
N1 C1 C5 111.0(13) 12 12
C2 C1 C5 103.8(15) 12 12
N1 C1 C5 108.9(17) . 12
C5 C1 C5 113(2) 3_554 .
C1 C1 C5 67(2) 12 .
C1 C1 C5 29.3(19) 10 .
C5 C1 C5 96(4) 10 .
C1 C1 C5 24.8(17) 3_554 .
C2 C1 C5 108.0(13) . .
N1 C1 C5 106.0(11) 12 .
C2 C1 C5 93.4(17) 12 .
N1 C1 C5 100.9(13) . .
C5 C1 C5 18(5) 12 .
C5 C1 N1 155(5) 3_554 3_554
C1 C1 N1 81.3(14) 12 3_554
C1 C1 N1 55.7(4) 10 3_554
C5 C1 N1 129(3) 10 3_554
C1 C1 N1 58.8(11) 3_554 3_554
C2 C1 N1 170.1(17) . 3_554
N1 C1 N1 38.2(6) 12 3_554
C2 C1 N1 139.4(16) 12 3_554
N1 C1 N1 39.3(9) . 3_554
C5 C1 N1 73.3(10) 12 3_554
C5 C1 N1 71.8(9) . 3_554
C5 C2 C2 76(7) 3_554 12
C5 C2 C5 35(10) 3_554 10
C2 C2 C5 41(3) 12 10
C5 C2 C4 129(5) 3_554 3_554
C2 C2 C4 96(4) 12 3_554
C5 C2 C4 119(4) 10 3_554
C5 C2 C4 106(6) 3_554 10
C2 C2 C4 46.5(18) 12 10
C5 C2 C4 77(4) 10 10
C4 C2 C4 50(5) 3_554 10
C5 C2 C1 21(6) 3_554 .
C2 C2 C1 90.5(9) 12 .
C5 C2 C1 52(3) 10 .
C4 C2 C1 113(3) 3_554 .
C4 C2 C1 107(3) 10 .
C5 C2 C3 124(4) 3_554 12
C2 C2 C3 88.5(11) 12 12
C5 C2 C3 111(3) 10 12
C4 C2 C3 8(3) 3_554 12
C4 C2 C3 42.2(14) 10 12
C1 C2 C3 109.9(18) . 12
C5 C2 C1 23(5) 3_554 12
C2 C2 C1 58.3(6) 12 12
C5 C2 C1 21(2) 10 12
C4 C2 C1 113(3) 3_554 12
C4 C2 C1 83(2) 10 12
C1 C2 C1 32.2(8) . 12
C3 C2 C1 106.0(17) 12 12
C5 C2 C3 113(5) 3_554 .
C2 C2 C3 63.1(9) 12 .
C5 C2 C3 90(3) 10 .
C4 C2 C3 33(3) 3_554 .
C4 C2 C3 17(2) 10 .
C1 C2 C3 107.8(16) . .
C3 C2 C3 25.5(16) 12 .
C1 C2 C3 91.1(13) 12 .
C5 C2 C1 39(4) 3_554 10
C2 C2 C1 90.3(6) 12 10
C5 C2 C1 59(2) 10 10
C4 C2 C1 93(3) 3_554 10
C4 C2 C1 92(2) 10 10
C1 C2 C1 20.6(7) . 10
C3 C2 C1 89.3(14) 12 10
C1 C2 C1 37.5(7) 12 10
C3 C2 C1 89.5(13) . 10
C4 C3 C3 104(8) 10 12
C4 C3 C3 126(7) 10 10
C3 C3 C3 90.000(11) 12 10
C4 C3 C4 72(10) 10 3_554
C3 C3 C4 33(4) 12 3_554
C3 C3 C4 109(4) 10 3_554
C4 C3 C3 128(5) 10 3_554
C3 C3 C3 53(2) 12 3_554
C3 C3 C3 37(2) 10 3_554
C4 C3 C3 76(3) 3_554 3_554
C4 C3 C4 107(8) 10 .
C3 C3 C4 96(3) 12 .
C3 C3 C4 19.6(19) 10 .
C4 C3 C4 105(4) 3_554 .
C3 C3 C4 46(2) 3_554 .
C4 C3 C2 14(6) 10 12
C3 C3 C2 91.5(11) 12 12
C3 C3 C2 121.7(12) 10 12
C4 C3 C2 59(4) 3_554 12
C3 C3 C2 115.7(14) 3_554 12
C4 C3 C2 103(2) . 12
C4 C3 C4 113(6) 10 12
C3 C3 C4 58(2) 12 12
C3 C3 C4 36.8(17) 10 12
C4 C3 C4 72(6) 3_554 12
C3 C3 C4 16.1(19) 3_554 12
C4 C3 C4 38(5) . 12
C2 C3 C4 102(2) 12 12
C4 C3 C2 42(8) 10 .
C3 C3 C2 63.1(9) 12 .
C3 C3 C2 117.9(11) 10 .
C4 C3 C2 31(4) 3_554 .
C3 C3 C2 95.7(17) 3_554 .
C4 C3 C2 104(3) . .
C2 C3 C2 28.4(13) 12 .
C4 C3 C2 85.8(19) 12 .
C4 C3 C5 27(5) 10 10
C3 C3 C5 87(2) 12 10
C3 C3 C5 107.4(11) 10 10
C4 C3 C5 57(4) 3_554 10
C3 C3 C5 101.9(15) 3_554 10
C4 C3 C5 89(2) . 10
C2 C3 C5 14.9(11) 12 10
C4 C3 C5 87(2) 12 10
C2 C3 C5 27(2) . 10
C4 C3 C5 38(6) 10 3_554
C3 C3 C5 72(2) 12 3_554
C3 C3 C5 106.6(11) 10 3_554
C4 C3 C5 42(4) 3_554 3_554
C3 C3 C5 92.2(18) 3_554 3_554
C4 C3 C5 91(2) . 3_554
C2 C3 C5 24.2(18) 12 3_554
C4 C3 C5 79(2) 12 3_554
C2 C3 C5 15.7(13) . 3_554
C5 C3 C5 15(4) 10 3_554
C3 C4 C2 158(9) 10 3_554
C3 C4 C4 76(8) 10 12
C2 C4 C4 84(4) 3_554 12
C3 C4 C3 43(6) 10 3_554
C2 C4 C3 116(6) 3_554 3_554
C4 C4 C3 33(4) 12 3_554
C3 C4 C2 122(9) 10 10
C2 C4 C2 37(3) 3_554 10
C4 C4 C2 46.5(18) 12 10
C3 C4 C2 79(4) 3_554 10
C3 C4 C3 34(6) 10 .
C2 C4 C3 135(3) 3_554 .
C4 C4 C3 84(3) 12 .
C3 C4 C3 58(4) 3_554 .
C2 C4 C3 117(4) 10 .
C3 C4 C5 143(7) 10 .
C2 C4 C5 18.8(16) 3_554 .
C4 C4 C5 80(4) 12 .
C3 C4 C5 109(5) 3_554 .
C2 C4 C5 37(3) 10 .
C3 C4 C5 116(3) . .
C3 C4 C5 129(8) 10 12
C2 C4 C5 29(3) 3_554 12
C4 C4 C5 61(3) 12 12
C3 C4 C5 91(5) 3_554 12
C2 C4 C5 20.9(18) 10 12
C3 C4 C5 111(3) . 12
C5 C4 C5 19(5) . 12
C3 C4 C3 36(4) 10 12
C2 C4 C3 124(4) 3_554 12
C4 C4 C3 58(2) 12 12
C3 C4 C3 34(3) 3_554 12
C2 C4 C3 95(3) 10 12
C3 C4 C3 26(2) . 12
C5 C4 C3 108(3) . 12
C5 C4 C3 95(3) 12 12
C3 C4 C4 54(7) 10 10
C2 C4 C4 118(3) 3_554 10
C4 C4 C4 89.998(10) 12 10
C3 C4 C4 71(4) 3_554 10
C2 C4 C4 110(2) 10 10
C3 C4 C4 19.6(18) . 10
C5 C4 C4 99(2) . 10
C5 C4 C4 98.3(19) 12 10
C3 C4 C4 36.9(17) 12 10
C3 C4 C1 129(6) 10 3_554
C2 C4 C1 39.3(17) 3_554 3_554
C4 C4 C1 87.2(18) 12 3_554
C3 C4 C1 108(3) 3_554 3_554
C2 C4 C1 53.6(11) 10 3_554
C3 C4 C1 97(2) . 3_554
C5 C4 C1 21.7(15) . 3_554
C5 C4 C1 32.7(17) 12 3_554
C3 C4 C1 94.9(19) 12 3_554
C4 C4 C1 78.9(16) 10 3_554
C3 C4 C4 51(5) 10 3_554
C2 C4 C4 110(3) 3_554 3_554
C4 C4 C4 58(4) 12 3_554
C3 C4 C4 44(3) 3_554 3_554
C2 C4 C4 86(3) 10 3_554
C3 C4 C4 31.1(16) . 3_554
C5 C4 C4 93(2) . 3_554
C5 C4 C4 83(3) 12 3_554
C3 C4 C4 15.9(17) 12 3_554
C4 C4 C4 32(4) 10 3_554
C1 C4 C4 79.1(13) 3_554 3_554
C5 C5 C2 104(7) 12 3_554
C5 C5 C1 101(5) 12 3_554
C2 C5 C1 143(10) 3_554 3_554
C5 C5 C2 41(3) 12 10
C2 C5 C2 63(5) 3_554 10
C1 C5 C2 136(6) 3_554 10
C5 C5 C1 49(3) 12 10
C2 C5 C1 144(7) 3_554 10
C1 C5 C1 52(2) 3_554 10
C2 C5 C1 87(5) 10 10
C5 C5 C4 100(4) 12 .
C2 C5 C4 32(4) 3_554 .
C1 C5 C4 117(5) 3_554 .
C2 C5 C4 66(3) 10 .
C1 C5 C4 119(3) 10 .
C5 C5 C4 61(3) 12 12
C2 C5 C4 53(5) 3_554 12
C1 C5 C4 122(3) 3_554 12
C2 C5 C4 32(2) 10 12
C1 C5 C4 91(4) 10 12
C4 C5 C4 39(4) . 12
C5 C5 C1 95(2) 12 12
C2 C5 C1 128(6) 3_554 12
C1 C5 C1 22.0(12) 3_554 12
C2 C5 C1 120(4) 10 12
C1 C5 C1 50.3(11) 10 12
C4 C5 C1 98(3) . 12
C4 C5 C1 101(2) 12 12
C5 C5 C1 67(2) 12 .
C2 C5 C1 133(4) 3_554 .
C1 C5 C1 40(2) 3_554 .
C2 C5 C1 96(4) 10 .
C1 C5 C1 25.2(10) 10 .
C4 C5 C1 102(2) . .
C4 C5 C1 86(3) 12 .
C1 C5 C1 28.6(7) 12 .
C5 C5 C3 93(2) 12 10
C2 C5 C3 41(3) 3_554 10
C1 C5 C3 112(3) 3_554 10
C2 C5 C3 63(2) 10 10
C1 C5 C3 109(2) 10 10
C4 C5 C3 10(2) . 10
C4 C5 C3 32.9(14) 12 10
C1 C5 C3 90.8(17) 12 10
C1 C5 C3 92.2(14) . 10
C5 C5 C3 72(2) 12 3_554
C2 C5 C3 51(4) 3_554 3_554
C1 C5 C3 115(2) 3_554 3_554
C2 C5 C3 45(2) 10 3_554
C1 C5 C3 94(3) 10 3_554
C4 C5 C3 29(2) . 3_554
C4 C5 C3 12.9(19) 12 3_554
C1 C5 C3 92.8(14) 12 3_554
C1 C5 C3 83.9(15) . 3_554
C3 C5 C3 21.3(12) 10 3_554
C5 C5 N1 87(2) 12 10
C2 C5 N1 167(7) 3_554 10
C1 C5 N1 38(2) 3_554 10
C2 C5 N1 127(5) 10 10
C1 C5 N1 49.2(13) 10 10
C4 C5 N1 155(3) . 10
C4 C5 N1 140(4) 12 10
C1 C5 N1 57.7(6) 12 10
C1 C5 N1 58.5(9) . 10
C3 C5 N1 148.3(16) 10 10
C3 C5 N1 142(2) 3_554 10

loop_
_geom_bond_atom_site_label_1
_geom_bond_atom_site_label_2
_geom_bond_distance
_geom_bond_site_symmetry_2
Cd1 Cl2 2.6124(17) .
Cd1 Cl2 2.6124(17) 9
Cd1 Cl3 2.6525(14) 3_554
Cd1 Cl3 2.6525(14) 9
Cd1 Cl3 2.6525(14) 11_556
Cd1 Cl3 2.6525(14) .
Cd1 Cd1 3.331(3) 2_554
Cd1 Cd1 3.331(3) 2
Cl2 Cd1 2.6123(17) 2_554
Cl3 Cd1 2.6525(14) 2_554
N1 N1 0.27(8) 12
N1 N1 1.047(16) 10
N1 N1 1.08(2) 3_554
N1 C1 1.398(14) 12
N1 C1 1.473(19) .
N1 C1 1.688(14) 3_554
N1 C1 1.750(17) 10
N1 C5 1.913(19) 10
N1 C5 1.95(3) 3_554
C1 C5 0.76(2) 3_554
C1 C1 0.785(17) 12
C1 C1 0.85(2) 10
C1 C5 0.98(4) 10
C1 C1 1.160(19) 3_554
C1 C2 1.252(17) .
C1 N1 1.398(14) 12
C1 C2 1.472(17) 12
C1 C5 1.51(2) 12
C1 C5 1.63(3) .
C1 N1 1.688(14) 3_554
C2 C5 0.56(2) 3_554
C2 C2 0.76(3) 12
C2 C5 0.83(5) 10
C2 C4 0.91(4) 3_554
C2 C4 1.25(6) 10
C2 C3 1.43(3) 12
C2 C1 1.472(17) 12
C2 C3 1.60(3) .
C2 C1 1.90(2) 10
C3 C4 0.55(6) 10
C3 C3 0.69(4) 12
C3 C3 0.91(6) 10
C3 C4 0.98(4) 3_554
C3 C3 1.14(5) 3_554
C3 C4 1.31(3) .
C3 C2 1.43(3) 12
C3 C4 1.54(3) 12
C3 C5 1.80(4) 10
C3 C5 1.90(4) 3_554
C4 C3 0.55(6) 10
C4 C2 0.91(4) 3_554
C4 C4 0.96(11) 12
C4 C3 0.98(4) 3_554
C4 C2 1.25(6) 10
C4 C5 1.34(4) .
C4 C5 1.51(5) 12
C4 C3 1.54(3) 12
C4 C4 1.56(10) 10
C4 C1 1.82(3) 3_554
C4 C4 1.83(7) 3_554
C5 C5 0.50(13) 12
C5 C2 0.56(2) 3_554
C5 C1 0.76(2) 3_554
C5 C2 0.83(5) 10
C5 C1 0.98(4) 10
C5 C4 1.51(5) 12
C5 C1 1.51(2) 12
C5 C3 1.80(4) 10
C5 C3 1.90(4) 3_554
C5 N1 1.913(19) 10
